data_4321999
loop_
_publ_author_name
'Bert D. Alleyne'
'Hazel-Ann Hosein'
'Hema Jaggernauth'
'Lincoln A. Hall'
'Andrew J. P. White'
'David J. Williams'

_publ_section_title
;
 First Row Transition Metal Complexes of 1-Methylcyclobutenedione, a
 Monosubstituted Squarate Ligand
;
_journal_name_full 'Inorganic Chemistry'
_journal_page_first 2416
_journal_page_last 2421
_journal_paper_doi 10.1021/ic981011k
_journal_volume 38
_journal_year 1999
_chemical_formula_sum 'C5 H15 N Ni O12'
_chemical_formula_weight 339.89
_chemical_name_systematic
; 
 ? 
;
_space_group_IT_number 11
_symmetry_cell_setting monoclinic
_symmetry_space_group_name_Hall '-P 2yb'
_symmetry_space_group_name_H-M 'P 1 21/m 1'
_atom_sites_solution_hydrogens geom
_atom_sites_solution_primary direct
_atom_sites_solution_secondary difmap
_audit_creation_method SHELXL
_cell_angle_alpha 90.00
_cell_angle_beta 114.929(9)
_cell_angle_gamma 90.00
_cell_formula_units_Z 2
_cell_length_a 6.5473(7)
_cell_length_b 14.671(2)
_cell_length_c 7.2687(11)
_cell_measurement_reflns_used 28
_cell_measurement_temperature 293(2)
_cell_measurement_theta_max 12.91
_cell_measurement_theta_min 6.17
_cell_volume 633.15(15)
_computing_cell_refinement 'Siemens XSCANS'
_computing_data_collection 'Siemens XSCANS'
_computing_data_reduction 'Siemens SHELXTL'
_computing_molecular_graphics 'Siemens SHELXTL'
_computing_publication_material 'Siemens SHELXTL'
_computing_structure_refinement 'SHELXL-93 (Sheldrick, 1993)'
_computing_structure_solution 'SHELXS-86 (Sheldrick, 1990)'
_diffrn_ambient_temperature 293(2)
_diffrn_measurement_device 'Siemens P4'
_diffrn_measurement_method '\w scans'
_diffrn_radiation_monochromator graphite
_diffrn_radiation_source 'fine-focus sealed tube'
_diffrn_radiation_type MoK\a
_diffrn_radiation_wavelength 0.71073
_diffrn_reflns_av_R_equivalents 0.0135
_diffrn_reflns_av_sigmaI/netI 0.0210
_diffrn_reflns_limit_h_max 9
_diffrn_reflns_limit_h_min 0
_diffrn_reflns_limit_k_max 20
_diffrn_reflns_limit_k_min 0
_diffrn_reflns_limit_l_max 9
_diffrn_reflns_limit_l_min -10
_diffrn_reflns_number 2061
_diffrn_reflns_theta_max 29.99
_diffrn_reflns_theta_min 2.78
_diffrn_standards_decay_% 4.16
_diffrn_standards_interval_count 97
_diffrn_standards_number 3
_exptl_absorpt_coefficient_mu 1.594
_exptl_absorpt_correction_type none
_exptl_crystal_colour Green
_exptl_crystal_density_diffrn 1.783
_exptl_crystal_description rhombs
_exptl_crystal_F_000 352
_exptl_crystal_size_max 0.73
_exptl_crystal_size_mid 0.53
_exptl_crystal_size_min 0.30
_refine_diff_density_max 0.429
_refine_diff_density_min -0.266
_refine_diff_density_rms 0.063
_refine_ls_extinction_coef 0.0245(27)
_refine_ls_extinction_expression Fc^*^=kFc[1+0.001xFc^2^\l^3^/sin(2\q)]^-1/4^
_refine_ls_extinction_method SHELXL
_refine_ls_goodness_of_fit_all 1.064
_refine_ls_goodness_of_fit_obs 1.077
_refine_ls_matrix_type full
_refine_ls_number_parameters 131
_refine_ls_number_reflns 1916
_refine_ls_number_restraints 6
_refine_ls_restrained_S_all 1.062
_refine_ls_restrained_S_obs 1.075
_refine_ls_R_factor_all 0.0288
_refine_ls_R_factor_obs 0.0262
_refine_ls_shift/esd_max 0.966
_refine_ls_shift/esd_mean 0.049
_refine_ls_structure_factor_coef Fsqd
_refine_ls_weighting_details 'w=1/[\s^2^(Fo^2^)+(0.0392P)^2^+0.2287P] where P=(Fo^2^+2Fc^2^)/3'
_refine_ls_weighting_scheme calc
_refine_ls_wR_factor_all 0.0749
_refine_ls_wR_factor_obs 0.0726
_reflns_number_observed 1767
_reflns_number_total 1916
_reflns_observed_criterion >2sigma(I)
_cod_data_source_file ic981011k_2.cif
_cod_data_source_block LH9702
_cod_depositor_comments
;
The following automatic conversions were performed:

'_refine_ls_weighting_scheme' value 'calc
w=1/[\s^2^(Fo^2^)+(0.0392P)^2^+0.2287P] where P=(Fo^2^+2Fc^2^)/3' was
changed to 'calc'. New tag '_refine_ls_weighting_details' was
created. The value of the new tag was set to
'w=1/[\s^2^(Fo^2^)+(0.0392P)^2^+0.2287P] where P=(Fo^2^+2Fc^2^)/3'.

Automatic conversion script
Id: cif_fix_values 3143 2015-03-26 13:38:13Z robertas 
;
_cod_original_formula_sum 'C5 H15 N O12 Ni'
_cod_database_code 4321999

loop_
_symmetry_equiv_pos_as_xyz
'x, y, z'
'-x, y+1/2, -z'
'-x, -y, -z'
'x, -y-1/2, z'

loop_
_atom_site_aniso_label
_atom_site_aniso_U_11
_atom_site_aniso_U_22
_atom_site_aniso_U_33
_atom_site_aniso_U_23
_atom_site_aniso_U_13
_atom_site_aniso_U_12
Ni 0.02582(15) 0.01318(14) 0.01781(14) -0.00055(7) 0.00668(10) 0.00000(7)
C1 0.0253(6) 0.0166(6) 0.0191(5) 0.0009(4) 0.0066(4) 0.0001(4)
O1 0.0370(5) 0.0133(4) 0.0212(4) -0.0001(3) 0.0061(4) -0.0013(4)
C2 0.0311(9) 0.0140(7) 0.0227(8) 0.000 0.0084(7) 0.000
O2 0.0599(11) 0.0180(6) 0.0205(7) 0.000 0.0071(7) 0.000
C3 0.0287(8) 0.0158(7) 0.0208(8) 0.000 0.0069(7) 0.000
C4 0.0592(15) 0.0257(10) 0.0200(9) 0.000 0.0038(9) 0.000
O5 0.0300(5) 0.0354(6) 0.0379(6) -0.0101(5) 0.0054(4) 0.0073(5)
O6 0.0476(6) 0.0185(4) 0.0282(5) 0.0020(4) 0.0191(5) -0.0002(4)
N 0.0432(11) 0.0267(11) 0.0432(13) -0.016(4) 0.0248(11) -0.004(5)
O7 0.092(2) 0.087(5) 0.0346(11) 0.009(2) 0.0215(13) 0.050(4)
O8 0.078(3) 0.038(2) 0.034(2) 0.012(2) 0.015(2) -0.002(2)
O9 0.113(7) 0.031(3) 0.107(7) -0.026(5) 0.067(6) -0.016(3)
O10 0.0403(6) 0.0352(6) 0.0259(6) -0.0022(5) 0.0089(5) -0.0009(5)

loop_
_atom_site_label
_atom_site_type_symbol
_atom_site_fract_x
_atom_site_fract_y
_atom_site_fract_z
_atom_site_U_iso_or_equiv
_atom_site_thermal_displace_type
_atom_site_occupancy
_atom_site_calc_flag
_atom_site_refinement_flags
_atom_site_disorder_group
Ni Ni 0.0000 0.0000 -1.0000 0.01979(10) Uani 1 d S .
C1 C -0.1878(2) -0.17951(8) -1.2146(2) 0.0213(2) Uani 1 d . .
O1 O -0.1849(2) -0.09446(6) -1.22199(14) 0.0259(2) Uani 1 d . .
C2 C -0.1024(3) -0.2500 -1.0479(3) 0.0236(4) Uani 1 d S .
O2 O -0.0105(3) -0.2500 -0.8637(2) 0.0362(4) Uani 1 d S .
C3 C -0.2711(3) -0.2500 -1.3619(3) 0.0230(3) Uani 1 d S .
C4 C -0.3962(5) -0.2500 -1.5854(3) 0.0393(6) Uani 1 d S .
H4A H -0.4249(5) -0.3117 -1.6336(3) 0.059 Uiso 0.50 d PR .
H4B H -0.3078(5) -0.2199 -1.6443(3) 0.059 Uiso 0.50 d PR .
H4C H -0.5365(5) -0.2184 -1.6234(3) 0.059 Uiso 0.50 d PR .
O5 O 0.2926(2) -0.06533(8) -0.9549(2) 0.0375(3) Uani 1 d D .
H5A H 0.4171(22) -0.0510(15) -0.8432(20) 0.045 Uiso 1 d D .
H5B H 0.3114(36) -0.1175(8) -1.0109(30) 0.045 Uiso 1 d D .
O6 O -0.0112(2) -0.07058(7) -0.7636(2) 0.0304(2) Uani 1 d D .
H6A H 0.0051(34) -0.1312(2) -0.7704(30) 0.036 Uiso 1 d D .
H6B H -0.1283(22) -0.0572(14) -0.7342(31) 0.036 Uiso 1 d D .
N N 0.7218(4) 0.2493(9) -0.7305(4) 0.0354(6) Uani 1 d S -1
O7 O 0.6444(6) 0.2378(7) -0.9163(4) 0.073(2) Uani 0.50 d P -1
O8 O 0.7714(22) 0.1808(8) -0.6130(9) 0.053(2) Uani 0.50 d P -1
O9 O 0.7526(24) 0.3248(7) -0.6700(12) 0.076(2) Uani 0.50 d P -1
O10 O 0.6769(2) -0.01430(9) -0.6235(2) 0.0355(3) Uani 1 d D .
H10A H 0.6892(37) 0.0468(2) -0.6222(35) 0.043 Uiso 1 d D .
H10B H 0.7113(37) -0.0315(16) -0.4951(13) 0.043 Uiso 1 d D .

loop_
_atom_type_symbol
_atom_type_description
_atom_type_scat_dispersion_real
_atom_type_scat_dispersion_imag
_atom_type_scat_source
C C 0.0033 0.0016 'International Tables Vol C Tables 4.2.6.8 and 6.1.1.4'
H H 0.0000 0.0000 'International Tables Vol C Tables 4.2.6.8 and 6.1.1.4'
N N 0.0061 0.0033 'International Tables Vol C Tables 4.2.6.8 and 6.1.1.4'
O O 0.0106 0.0060 'International Tables Vol C Tables 4.2.6.8 and 6.1.1.4'
Ni Ni 0.3393 1.1124 'International Tables Vol C Tables 4.2.6.8 and 6.1.1.4'

loop_
_geom_angle_atom_site_label_1
_geom_angle_atom_site_label_2
_geom_angle_atom_site_label_3
_geom_angle
_geom_angle_site_symmetry_1
_geom_angle_site_symmetry_3
_geom_angle_publ_flag
O6 Ni O6 180.0 3_553 . ?
O6 Ni O5 90.53(5) 3_553 . ?
O6 Ni O5 89.47(5) . . ?
O6 Ni O5 89.47(5) 3_553 3_553 ?
O6 Ni O5 90.53(5) . 3_553 ?
O5 Ni O5 180.0 . 3_553 ?
O6 Ni O1 84.28(4) 3_553 . ?
O6 Ni O1 95.72(4) . . ?
O5 Ni O1 90.67(4) . . ?
O5 Ni O1 89.33(4) 3_553 . ?
O6 Ni O1 95.72(4) 3_553 3_553 ?
O6 Ni O1 84.28(4) . 3_553 ?
O5 Ni O1 89.33(4) . 3_553 ?
O5 Ni O1 90.67(4) 3_553 3_553 ?
O1 Ni O1 180.0 . 3_553 ?
O1 C1 C3 134.60(12) . . ?
O1 C1 C2 135.34(12) . . ?
C3 C1 C2 90.05(10) . . ?
C1 O1 Ni 130.19(9) . . ?
O2 C2 C1 136.76(7) . 4 ?
O2 C2 C1 136.76(7) . . ?
C1 C2 C1 86.47(14) 4 . ?
C1 C3 C1 93.36(15) . 4 ?
C1 C3 C4 133.32(7) . . ?
C1 C3 C4 133.32(7) 4 . ?
O8 N O9 122.6(4) . . ?
O8 N O7 119.8(11) . . ?
O9 N O7 117.6(11) . . ?

loop_
_geom_bond_atom_site_label_1
_geom_bond_atom_site_label_2
_geom_bond_distance
_geom_bond_site_symmetry_2
_geom_bond_publ_flag
Ni O6 2.0340(11) 3_553 ?
Ni O6 2.0340(11) . ?
Ni O5 2.0410(11) . ?
Ni O5 2.0410(11) 3_553 ?
Ni O1 2.0839(9) . ?
Ni O1 2.0839(9) 3_553 ?
C1 O1 1.249(2) . ?
C1 C3 1.421(2) . ?
C1 C2 1.510(2) . ?
C2 O2 1.215(2) . ?
C2 C1 1.510(2) 4 ?
C3 C1 1.421(2) 4 ?
C3 C4 1.480(3) . ?
N O8 1.269(15) . ?
N O9 1.18(2) . ?
N O7 1.238(4) . ?
